data_7218326
loop_
_publ_author_name
'Aaker\"oy, Christer B.'
'Welideniya, Dhanushi'
'Desper, John'
'Moore, Curtis'

_publ_section_title
;
 Halogen-bond driven co-crystallization of potential anti-cancer
 compounds: a structural study
;
_journal_issue 44
_journal_name_full CrystEngComm
_journal_page_first 10203
_journal_paper_doi 10.1039/C4CE01614A
_journal_volume 16
_journal_year 2014
_chemical_formula_moiety 'C16 H18 N4 O2, C2 F4 I2'
_chemical_formula_sum 'C18 H18 F4 I2 N4 O2'
_chemical_formula_weight 652.16
_chemical_name_systematic
; 
 ? 
;
_space_group_IT_number 15
_symmetry_cell_setting monoclinic
_symmetry_space_group_name_Hall '-C 2yc'
_symmetry_space_group_name_H-M 'C 1 2/c 1'
_atom_sites_solution_hydrogens geom
_atom_sites_solution_primary direct
_atom_sites_solution_secondary difmap
_audit_creation_method SHELXL-97
_cell_angle_alpha 90.00
_cell_angle_beta 102.959(3)
_cell_angle_gamma 90.00
_cell_formula_units_Z 4
_cell_length_a 40.059(5)
_cell_length_b 5.6695(5)
_cell_length_c 9.7828(12)
_cell_measurement_reflns_used 675
_cell_measurement_temperature 90(2)
_cell_measurement_theta_max 26.39
_cell_measurement_theta_min 4.18
_cell_volume 2165.2(4)
_computing_cell_refinement 'Bruker SAINT'
_computing_data_collection 'Bruker APEX2'
_computing_data_reduction 'Bruker SAINT'
_computing_molecular_graphics 'Bruker SHELXTL'
_computing_publication_material 'Bruker SHELXTL'
_computing_structure_refinement 'SHELXL-97 (Sheldrick, 2008)'
_computing_structure_solution 'SHELXS-97 (Sheldrick, 2008)'
_diffrn_ambient_temperature 90(2)
_diffrn_measured_fraction_theta_full 0.999
_diffrn_measured_fraction_theta_max 0.999
_diffrn_measurement_device_type 'Bruker APEX-II CCD'
_diffrn_measurement_method '\f and \w scans'
_diffrn_radiation_monochromator graphite
_diffrn_radiation_source 'fine-focus sealed tube'
_diffrn_radiation_type MoK\a
_diffrn_radiation_wavelength 0.71073
_diffrn_reflns_av_R_equivalents 0.0188
_diffrn_reflns_av_sigmaI/netI 0.0133
_diffrn_reflns_limit_h_max 50
_diffrn_reflns_limit_h_min -50
_diffrn_reflns_limit_k_max 3
_diffrn_reflns_limit_k_min -7
_diffrn_reflns_limit_l_max 12
_diffrn_reflns_limit_l_min -12
_diffrn_reflns_number 11345
_diffrn_reflns_theta_full 25.00
_diffrn_reflns_theta_max 26.43
_diffrn_reflns_theta_min 3.13
_exptl_absorpt_coefficient_mu 2.961
_exptl_absorpt_correction_T_max 0.7561
_exptl_absorpt_correction_T_min 0.5889
_exptl_absorpt_correction_type multi-scan
_exptl_absorpt_process_details SADABS
_exptl_crystal_colour COLORLESS
_exptl_crystal_density_diffrn 2.001
_exptl_crystal_density_method 'not measured'
_exptl_crystal_description BLOCK
_exptl_crystal_F_000 1248
_exptl_crystal_size_max 0.20
_exptl_crystal_size_mid 0.15
_exptl_crystal_size_min 0.10
_refine_diff_density_max 0.388
_refine_diff_density_min -0.287
_refine_diff_density_rms 0.058
_refine_ls_extinction_method none
_refine_ls_goodness_of_fit_ref 1.052
_refine_ls_hydrogen_treatment mixed
_refine_ls_matrix_type full
_refine_ls_number_parameters 139
_refine_ls_number_reflns 2229
_refine_ls_number_restraints 1
_refine_ls_restrained_S_all 1.052
_refine_ls_R_factor_all 0.0179
_refine_ls_R_factor_gt 0.0142
_refine_ls_shift/su_max 0.006
_refine_ls_shift/su_mean 0.001
_refine_ls_structure_factor_coef Fsqd
_refine_ls_weighting_details 'calc w=1/[\s^2^(Fo^2^)+(0.0157P)^2^+2.6794P] where P=(Fo^2^+2Fc^2^)/3'
_refine_ls_weighting_scheme calc
_refine_ls_wR_factor_gt 0.0342
_refine_ls_wR_factor_ref 0.0361
_reflns_number_gt 1941
_reflns_number_total 2229
_reflns_threshold_expression >2sigma(I)
_cod_data_source_file c4ce01614a2.cif
_cod_data_source_block A4D2
_cod_depositor_comments
;
The following automatic conversions were performed:

'_symmetry_cell_setting' value 'Monoclinic' changed to 'monoclinic'
according to
/usr/data/users/saulius/crontab/automatic-downloads/rss-feeds/RSC/lib/dictionaries/cif_core.dic
dictionary named 'cif_core.dic' version 2.4.2 from
2011-04-26.

'_exptl_absorpt_correction_type' value 'MULTI-SCAN'
changed to 'multi-scan' according to
/usr/data/users/saulius/crontab/automatic-downloads/rss-feeds/RSC/lib/dictionaries/cif_core.dic
dictionary named 'cif_core.dic' version 2.4.2 from 2011-04-26.

Automatic conversion script
Id: cif_fix_values 2827 2014-09-09 07:05:25Z andrius 

 Adding full bibliography for 7218320--7218332.cif.
;
_cod_original_sg_symbol_Hall '-C 2yc '
_cod_original_sg_symbol_H-M C2/c
_cod_database_code 7218326

loop_
_symmetry_equiv_pos_as_xyz
'x, y, z'
'-x, y, -z+1/2'
'x+1/2, y+1/2, z'
'-x+1/2, y+1/2, -z+1/2'
'-x, -y, -z'
'x, -y, z-1/2'
'-x+1/2, -y+1/2, -z'
'x+1/2, -y+1/2, z-1/2'

loop_
_atom_site_label
_atom_site_type_symbol
_atom_site_fract_x
_atom_site_fract_y
_atom_site_fract_z
_atom_site_U_iso_or_equiv
_atom_site_adp_type
_atom_site_occupancy
_atom_site_symmetry_multiplicity
_atom_site_calc_flag
_atom_site_refinement_flags
I1 I 0.803342(3) 0.502546(18) 0.095782(11) 0.01800(5) Uani 1 1 d .
F1 F 0.74811(3) 0.5772(2) -0.14886(12) 0.0362(3) Uani 1 1 d .
F2 F 0.77760(3) 0.8959(2) -0.08602(13) 0.0359(3) Uani 1 1 d .
O1 O 0.94253(3) 0.4305(2) 0.70317(13) 0.0221(3) Uani 1 1 d .
N1 N 0.85751(4) 0.2467(3) 0.29288(16) 0.0196(3) Uani 1 1 d .
N2 N 0.94835(4) 0.5918(3) 0.49929(15) 0.0162(3) Uani 1 1 d D
H2N H 0.9440(5) 0.582(4) 0.4124(16) 0.019 Uiso 1 1 d D
C1 C 0.88416(5) 0.3711(3) 0.36465(18) 0.0175(4) Uani 1 1 d .
H1A H 0.8900 0.5138 0.3247 0.021 Uiso 1 1 calc R
C2 C 0.84972(5) 0.0460(3) 0.3506(2) 0.0215(4) Uani 1 1 d .
H2A H 0.8310 -0.0448 0.3004 0.026 Uiso 1 1 calc R
C3 C 0.86750(5) -0.0362(3) 0.4798(2) 0.0227(4) Uani 1 1 d .
H3A H 0.8611 -0.1798 0.5170 0.027 Uiso 1 1 calc R
C4 C 0.89475(5) 0.0953(3) 0.55350(19) 0.0199(4) Uani 1 1 d .
H4A H 0.9071 0.0446 0.6432 0.024 Uiso 1 1 calc R
C5 C 0.90381(4) 0.3022(3) 0.49485(18) 0.0153(3) Uani 1 1 d .
C6 C 0.93311(5) 0.4461(3) 0.57395(18) 0.0160(3) Uani 1 1 d .
C7 C 0.97620(5) 0.7456(3) 0.56848(18) 0.0173(4) Uani 1 1 d .
H7A H 0.9964 0.6489 0.6117 0.021 Uiso 1 1 calc R
H7B H 0.9691 0.8351 0.6440 0.021 Uiso 1 1 calc R
C8 C 0.98581(5) 0.9167(3) 0.46391(18) 0.0177(4) Uani 1 1 d .
H8A H 0.9654 1.0096 0.4186 0.021 Uiso 1 1 calc R
H8B H 0.9936 0.8270 0.3900 0.021 Uiso 1 1 calc R
C9 C 0.76354(5) 0.7076(3) -0.03770(18) 0.0199(4) Uani 1 1 d .

loop_
_atom_site_aniso_label
_atom_site_aniso_U_11
_atom_site_aniso_U_22
_atom_site_aniso_U_33
_atom_site_aniso_U_23
_atom_site_aniso_U_13
_atom_site_aniso_U_12
I1 0.01590(7) 0.01930(7) 0.01789(7) -0.00050(4) 0.00189(5) 0.00195(4)
F1 0.0353(7) 0.0476(7) 0.0197(6) -0.0156(6) -0.0064(5) 0.0168(6)
F2 0.0242(6) 0.0431(7) 0.0430(7) 0.0254(6) 0.0131(6) 0.0052(5)
O1 0.0223(7) 0.0326(7) 0.0109(6) 0.0019(5) 0.0024(5) -0.0029(6)
N1 0.0182(8) 0.0212(7) 0.0183(8) -0.0028(6) 0.0020(6) -0.0010(6)
N2 0.0188(8) 0.0204(7) 0.0088(7) -0.0006(6) 0.0015(6) -0.0042(6)
C1 0.0182(9) 0.0178(8) 0.0164(9) 0.0007(7) 0.0037(7) 0.0001(7)
C2 0.0177(9) 0.0203(9) 0.0273(10) -0.0072(8) 0.0064(8) -0.0035(7)
C3 0.0235(10) 0.0192(9) 0.0280(10) 0.0010(7) 0.0110(8) -0.0026(7)
C4 0.0208(10) 0.0206(9) 0.0187(9) 0.0036(7) 0.0053(8) 0.0030(7)
C5 0.0146(8) 0.0174(8) 0.0150(8) -0.0008(7) 0.0053(7) 0.0006(7)
C6 0.0161(9) 0.0181(8) 0.0142(8) 0.0003(7) 0.0040(7) 0.0017(7)
C7 0.0185(9) 0.0200(8) 0.0121(8) -0.0027(7) 0.0009(7) -0.0046(7)
C8 0.0187(9) 0.0208(8) 0.0127(8) -0.0013(7) 0.0013(7) -0.0038(8)
C9 0.0192(9) 0.0242(9) 0.0154(9) 0.0004(7) 0.0020(7) 0.0004(7)

loop_
_atom_type_symbol
_atom_type_description
_atom_type_scat_dispersion_real
_atom_type_scat_dispersion_imag
_atom_type_scat_source
C C 0.0033 0.0016 'International Tables Vol C Tables 4.2.6.8 and 6.1.1.4'
H H 0.0000 0.0000 'International Tables Vol C Tables 4.2.6.8 and 6.1.1.4'
N N 0.0061 0.0033 'International Tables Vol C Tables 4.2.6.8 and 6.1.1.4'
O O 0.0106 0.0060 'International Tables Vol C Tables 4.2.6.8 and 6.1.1.4'
F F 0.0171 0.0103 'International Tables Vol C Tables 4.2.6.8 and 6.1.1.4'
I I -0.4742 1.8119 'International Tables Vol C Tables 4.2.6.8 and 6.1.1.4'

loop_
_geom_angle_atom_site_label_1
_geom_angle_atom_site_label_2
_geom_angle_atom_site_label_3
_geom_angle
_geom_angle_site_symmetry_1
_geom_angle_site_symmetry_3
C2 N1 C1 117.42(16) . .
C6 N2 C7 120.76(15) . .
C6 N2 H2N 120.0(15) . .
C7 N2 H2N 118.6(15) . .
N1 C1 C5 123.47(16) . .
N1 C1 H1A 118.3 . .
C5 C1 H1A 118.3 . .
N1 C2 C3 123.39(17) . .
N1 C2 H2A 118.3 . .
C3 C2 H2A 118.3 . .
C4 C3 C2 118.60(17) . .
C4 C3 H3A 120.7 . .
C2 C3 H3A 120.7 . .
C3 C4 C5 119.22(17) . .
C3 C4 H4A 120.4 . .
C5 C4 H4A 120.4 . .
C4 C5 C1 117.88(16) . .
C4 C5 C6 119.64(16) . .
C1 C5 C6 122.45(15) . .
O1 C6 N2 121.97(16) . .
O1 C6 C5 120.89(16) . .
N2 C6 C5 117.14(15) . .
N2 C7 C8 110.62(14) . .
N2 C7 H7A 109.5 . .
C8 C7 H7A 109.5 . .
N2 C7 H7B 109.5 . .
C8 C7 H7B 109.5 . .
H7A C7 H7B 108.1 . .
C7 C8 C8 111.03(18) . 5_776
C7 C8 H8A 109.4 . .
C8 C8 H8A 109.4 5_776 .
C7 C8 H8B 109.4 . .
C8 C8 H8B 109.4 5_776 .
H8A C8 H8B 108.0 . .
F2 C9 F1 107.79(15) . .
F2 C9 C9 108.70(18) . 7_665
F1 C9 C9 108.50(18) . 7_665
F2 C9 I1 109.28(12) . .
F1 C9 I1 109.65(12) . .
C9 C9 I1 112.79(16) 7_665 .

loop_
_geom_bond_atom_site_label_1
_geom_bond_atom_site_label_2
_geom_bond_distance
_geom_bond_site_symmetry_2
I1 C9 2.1597(18) .
F1 C9 1.345(2) .
F2 C9 1.342(2) .
O1 C6 1.239(2) .
N1 C2 1.338(2) .
N1 C1 1.339(2) .
N2 C6 1.337(2) .
N2 C7 1.457(2) .
N2 H2N 0.830(15) .
C1 C5 1.395(2) .
C1 H1A 0.9500 .
C2 C3 1.385(3) .
C2 H2A 0.9500 .
C3 C4 1.383(3) .
C3 H3A 0.9500 .
C4 C5 1.389(2) .
C4 H4A 0.9500 .
C5 C6 1.495(2) .
C7 C8 1.521(2) .
C7 H7A 0.9900 .
C7 H7B 0.9900 .
C8 C8 1.524(3) 5_776
C8 H8A 0.9900 .
C8 H8B 0.9900 .
C9 C9 1.520(4) 7_665

loop_
_geom_hbond_atom_site_label_D
_geom_hbond_atom_site_label_H
_geom_hbond_atom_site_label_A
_geom_hbond_distance_DH
_geom_hbond_distance_HA
_geom_hbond_distance_DA
_geom_hbond_angle_DHA
_geom_hbond_site_symmetry_A
N2 H2N O1 0.830(15) 2.036(15) 2.8565(19) 170(2) 6_565

loop_
_geom_torsion_atom_site_label_1
_geom_torsion_atom_site_label_2
_geom_torsion_atom_site_label_3
_geom_torsion_atom_site_label_4
_geom_torsion
_geom_torsion_site_symmetry_4
C2 N1 C1 C5 -0.1(3) .
C1 N1 C2 C3 0.6(3) .
N1 C2 C3 C4 0.0(3) .
C2 C3 C4 C5 -1.2(3) .
C3 C4 C5 C1 1.7(3) .
C3 C4 C5 C6 179.71(16) .
N1 C1 C5 C4 -1.1(3) .
N1 C1 C5 C6 -179.02(16) .
C7 N2 C6 O1 -2.1(3) .
C7 N2 C6 C5 177.48(15) .
C4 C5 C6 O1 -22.8(3) .
C1 C5 C6 O1 155.13(17) .
C4 C5 C6 N2 157.58(17) .
C1 C5 C6 N2 -24.5(2) .
C6 N2 C7 C8 -172.19(16) .
N2 C7 C8 C8 178.27(18) 5_776
